data_7010487
loop_
_publ_author_name
'Grove, Hilde'
'Sletten, Jorunn'
'Julve, Miguel'
'Lloret, Francesc'

_publ_section_title
;
 Syntheses, crystal structures and magnetic properties of polynuclear
 1,4,5,8,9,12-hexaazatriphenylene (hat)-bridged copper(II) complexes
;
_journal_issue 7
_journal_name_full 'Journal of the Chemical Society, Dalton Transactions'
_journal_page_first 1029
_journal_paper_doi 10.1039/b009647o
_journal_year 2001
_chemical_formula_analytical 'C12 H22 Cu2 N6 O16 S2'
_chemical_formula_structural
;
[Cu2 (C12 H6 N6)(H2 O)6]n  (S O4)2n . 2n(H2 O)
;
_chemical_formula_sum 'C12 H22 Cu2 N6 O16 S2'
_chemical_formula_weight 697.56
_chemical_name_systematic
; 
? 
;
_space_group_IT_number 29
_symmetry_cell_setting orthorhombic
_symmetry_space_group_name_Hall 'P 2c -2ac'
_symmetry_space_group_name_H-M 'P c a 21'
_atom_sites_solution_hydrogens 'geom if bound to C, difmap if bound to O'
_atom_sites_solution_primary Patterson
_atom_sites_solution_secondary difmap
_audit_creation_method SHELXL
_cell_angle_alpha 90.00
_cell_angle_beta 90.00
_cell_angle_gamma 90.00
_cell_formula_units_Z 4
_cell_length_a 13.5778(4)
_cell_length_b 9.41490(10)
_cell_length_c 17.8842(4)
_cell_measurement_temperature 173(2)
_cell_measurement_theta_max 28
_cell_measurement_theta_min 4
_cell_volume 2286.20(9)
_computing_cell_refinement 'SAINT, version 4.0'
_computing_data_collection 'SMART, version 4.0'
_computing_data_reduction 'SAINT, version 4.0'
_computing_molecular_graphics 'XP, version 4.3, 1992'
_computing_publication_material 'CIFTAB, Sheldrick, 1993'
_computing_structure_refinement 'SHELXL-93 (Sheldrick, 1993)'
_computing_structure_solution 'SHELXS-86 (Sheldrick, 1990)'
_diffrn_ambient_temperature 173(2)
_diffrn_measurement_device '2K SMART CCD'
_diffrn_measurement_method \w
_diffrn_radiation_monochromator graphite
_diffrn_radiation_source 'fine-focus sealed tube'
_diffrn_radiation_type MoK\a
_diffrn_radiation_wavelength 0.71073
_diffrn_reflns_av_R_equivalents 0.1064
_diffrn_reflns_av_sigmaI/netI 0.0661
_diffrn_reflns_limit_h_max 18
_diffrn_reflns_limit_h_min -18
_diffrn_reflns_limit_k_max 12
_diffrn_reflns_limit_k_min -12
_diffrn_reflns_limit_l_max 23
_diffrn_reflns_limit_l_min -23
_diffrn_reflns_number 31469
_diffrn_reflns_theta_max 28.00
_diffrn_reflns_theta_min 2.16
_diffrn_standards_decay_% 5
_diffrn_standards_number
;
50 first frames remeasured at end of experiment
;
_exptl_absorpt_coefficient_mu 2.137
_exptl_absorpt_correction_T_max 0.862236
_exptl_absorpt_correction_T_min 0.796889
_exptl_absorpt_correction_type 'empirical, SADABS'
_exptl_crystal_colour brown
_exptl_crystal_density_diffrn 2.027
_exptl_crystal_description needle
_exptl_crystal_F_000 1416
_exptl_crystal_size_max 0.35
_exptl_crystal_size_mid 0.08
_exptl_crystal_size_min 0.06
_refine_diff_density_max 0.440
_refine_diff_density_min -0.532
_refine_diff_density_rms 0.102
_refine_ls_abs_structure_details 'Flack H D (1983), Acta Cryst. A39, 876-881'
_refine_ls_abs_structure_Flack -0.002(13)
_refine_ls_extinction_coef 0.00034(9)
_refine_ls_extinction_expression Fc^*^==kFc[1+0.001xFc^2^\l^3^/sin(2\q)]^-1/4^
_refine_ls_extinction_method SHELXL
_refine_ls_goodness_of_fit_all 1.042
_refine_ls_goodness_of_fit_obs 1.078
_refine_ls_hydrogen_treatment 'riding model'
_refine_ls_matrix_type full
_refine_ls_number_parameters 344
_refine_ls_number_reflns 5496
_refine_ls_number_restraints 1
_refine_ls_restrained_S_all 1.050
_refine_ls_restrained_S_obs 1.078
_refine_ls_R_factor_all 0.0685
_refine_ls_R_factor_obs 0.0427
_refine_ls_shift/esd_max 0.001
_refine_ls_shift/esd_mean 0.000
_refine_ls_structure_factor_coef Fsqd
_refine_ls_weighting_details 'w=1/[\s^2^(Fo^2^)+(0.0238P)^2^+1.7633P] where P=(Fo^2^+2Fc^2^)/3'
_refine_ls_weighting_scheme calc
_refine_ls_wR_factor_all 0.0772
_refine_ls_wR_factor_obs 0.0698
_reflns_number_observed 4343
_reflns_number_total 5515
_reflns_observed_criterion >2sigma(I)
_cod_data_source_file b009647o.txt
_cod_data_source_block cuhatso
_cod_depositor_comments
;
The following automatic conversions were performed:

'_refine_ls_weighting_scheme' value 'calc
w=1/[\s^2^(Fo^2^)+(0.0238P)^2^+1.7633P] where P=(Fo^2^+2Fc^2^)/3' was
changed to 'calc'. New tag '_refine_ls_weighting_details' was
created. The value of the new tag was set to
'w=1/[\s^2^(Fo^2^)+(0.0238P)^2^+1.7633P] where P=(Fo^2^+2Fc^2^)/3'.

Automatic conversion script
Id: cif_fix_values 3143 2015-03-26 13:38:13Z robertas 
;
_cod_database_code 7010487

loop_
_symmetry_equiv_pos_as_xyz
'x, y, z'
'-x, -y, z+1/2'
'x+1/2, -y, z'
'-x+1/2, y, z+1/2'

loop_
_atom_site_aniso_label
_atom_site_aniso_U_11
_atom_site_aniso_U_22
_atom_site_aniso_U_33
_atom_site_aniso_U_23
_atom_site_aniso_U_13
_atom_site_aniso_U_12
Cu1 0.0103(2) 0.0149(2) 0.0167(3) 0.0028(3) -0.0006(3) -0.0018(2)
Cu2 0.0179(3) 0.0117(2) 0.0128(3) 0.0008(3) -0.0020(3) -0.0006(2)
S1 0.0263(6) 0.0135(5) 0.0178(6) -0.0008(6) 0.0012(5) -0.0016(5)
S2 0.0190(6) 0.0140(5) 0.0140(6) 0.0000(5) 0.0011(4) -0.0021(4)
O1 0.018(2) 0.021(2) 0.025(2) 0.006(2) -0.0027(15) -0.0073(14)
O2 0.023(2) 0.023(2) 0.027(2) 0.004(2) -0.003(2) -0.002(2)
O3 0.032(2) 0.012(2) 0.017(2) 0.0045(14) -0.007(2) -0.0029(14)
O4 0.031(2) 0.012(2) 0.017(2) 0.0004(14) -0.0047(15) 0.0037(14)
O5 0.029(2) 0.014(2) 0.015(2) -0.0001(14) -0.0027(15) 0.0015(14)
O6 0.037(2) 0.023(2) 0.020(2) -0.001(2) 0.003(2) -0.008(2)
O7 0.020(2) 0.030(2) 0.030(2) 0.001(2) 0.0016(15) -0.0038(15)
O8 0.018(2) 0.039(2) 0.031(2) 0.007(2) -0.003(2) 0.001(2)
O9 0.029(2) 0.021(2) 0.042(2) 0.004(2) 0.010(2) 0.002(2)
O10 0.034(2) 0.021(2) 0.017(2) 0.000(2) -0.0004(15) 0.0011(15)
O12 0.027(2) 0.020(2) 0.037(2) 0.004(2) -0.001(2) 0.0027(14)
O11 0.075(3) 0.019(2) 0.018(2) -0.002(2) -0.006(2) -0.011(2)
O13 0.018(2) 0.030(2) 0.021(2) 0.007(2) 0.0039(14) 0.0040(14)
O14 0.028(2) 0.015(2) 0.018(2) -0.0008(14) 0.0042(14) 0.0014(14)
O15 0.040(2) 0.019(2) 0.015(2) 0.0070(14) 0.002(2) 0.0049(15)
O16 0.026(2) 0.033(2) 0.025(2) -0.0100(15) 0.000(2) -0.008(2)
N1 0.014(2) 0.013(2) 0.011(2) -0.005(2) -0.004(2) 0.001(2)
N2 0.016(2) 0.012(2) 0.010(2) -0.001(2) 0.001(2) -0.0014(13)
N3 0.013(2) 0.012(2) 0.013(2) -0.003(2) 0.000(2) 0.0013(13)
N4 0.011(2) 0.010(2) 0.016(2) 0.000(2) -0.001(2) 0.0013(14)
N5 0.017(2) 0.011(2) 0.010(2) -0.002(2) 0.003(2) -0.003(2)
N6 0.019(2) 0.011(2) 0.020(2) 0.001(2) -0.004(2) 0.003(2)
C1 0.014(2) 0.020(2) 0.019(3) -0.003(2) 0.002(2) 0.003(2)
C2 0.018(2) 0.017(2) 0.018(3) 0.004(2) -0.003(2) 0.008(2)
C3 0.017(2) 0.012(2) 0.008(2) -0.003(2) 0.000(2) 0.002(2)
C4 0.013(2) 0.011(2) 0.009(2) -0.001(2) -0.001(2) 0.001(2)
C5 0.014(2) 0.010(2) 0.011(2) -0.004(2) -0.003(2) 0.001(2)
C6 0.022(2) 0.010(2) 0.014(2) 0.002(2) -0.001(2) 0.001(2)
C7 0.020(2) 0.018(2) 0.013(2) 0.002(2) 0.000(2) 0.001(2)
C8 0.013(2) 0.012(2) 0.009(2) -0.001(2) -0.001(2) -0.001(2)
C9 0.017(2) 0.008(2) 0.009(2) -0.002(2) -0.002(2) -0.003(2)
C10 0.015(2) 0.008(2) 0.010(2) -0.001(2) -0.002(2) -0.004(2)
C11 0.017(2) 0.018(2) 0.012(2) 0.000(2) 0.000(2) -0.006(2)
C12 0.017(2) 0.013(2) 0.018(3) -0.003(2) 0.004(2) -0.004(2)

loop_
_atom_site_label
_atom_site_type_symbol
_atom_site_fract_x
_atom_site_fract_y
_atom_site_fract_z
_atom_site_U_iso_or_equiv
_atom_site_thermal_displace_type
_atom_site_occupancy
_atom_site_calc_flag
_atom_site_refinement_flags
_atom_site_disorder_group
Cu1 Cu 0.53267(4) 0.49637(6) 0.74451(3) 0.01395(12) Uani 1 d . .
Cu2 Cu 0.77397(4) 0.97581(5) 0.49735(3) 0.01414(13) Uani 1 d . .
S1 S 0.75705(9) 0.46506(11) 0.49043(9) 0.0192(2) Uani 1 d . .
S2 S 0.37122(8) 0.02713(11) 0.75748(6) 0.0157(2) Uani 1 d . .
O1 O 0.5095(2) 0.3308(3) 0.8072(2) 0.0213(8) Uani 1 d . .
H101 H 0.4688(2) 0.2824(3) 0.7976(2) 0.026 Uiso 1 d R .
H102 H 0.5033(2) 0.3292(3) 0.8519(2) 0.026 Uiso 1 d R .
O2 O 0.5604(2) 0.6522(4) 0.8427(2) 0.0244(8) Uani 1 d . .
H201 H 0.5744(2) 0.7255(4) 0.8323(2) 0.029 Uiso 1 d R .
H202 H 0.5858(2) 0.6135(4) 0.8710(2) 0.029 Uiso 1 d R .
O3 O 0.7494(2) 0.8232(3) 0.4220(2) 0.0204(8) Uani 1 d . .
H301 H 0.7410(2) 0.7325(3) 0.4370(2) 0.024 Uiso 1 d R .
H302 H 0.7175(2) 0.8466(3) 0.3799(2) 0.024 Uiso 1 d R .
O4 O 0.6731(2) 1.1004(3) 0.4561(2) 0.0199(7) Uani 1 d . .
H401 H 0.6833(2) 1.1742(3) 0.4531(2) 0.024 Uiso 1 d R .
H402 H 0.6627(2) 1.0769(3) 0.4128(2) 0.024 Uiso 1 d R .
O5 O 0.8063(2) 1.1203(3) 0.5756(2) 0.0195(8) Uani 1 d . .
H501 H 0.7980(2) 1.1069(3) 0.6247(2) 0.023 Uiso 1 d R .
H502 H 0.7811(2) 1.1854(3) 0.5744(2) 0.023 Uiso 1 d R .
O6 O 0.9032(2) 1.0545(3) 0.4301(2) 0.0267(8) Uani 1 d . .
H601 H 0.9360(2) 1.1228(3) 0.4362(2) 0.032 Uiso 1 d R .
H602 H 0.9034(2) 1.0313(3) 0.3879(2) 0.032 Uiso 1 d R .
O7 O 0.5037(2) 0.3397(4) 0.9525(2) 0.0266(8) Uani 1 d . .
H701 H 0.4475(2) 0.3561(4) 0.9638(2) 0.032 Uiso 1 d R .
H702 H 0.5577(2) 0.3916(4) 0.9658(2) 0.032 Uiso 1 d R .
O8 O 0.6121(2) 0.9330(4) 0.7884(2) 0.0296(9) Uani 1 d . .
H801 H 0.6651(2) 0.9644(4) 0.7704(2) 0.035 Uiso 1 d R .
H802 H 0.5736(2) 0.9724(4) 0.7682(2) 0.035 Uiso 1 d R .
O9 O 0.8555(3) 0.5268(4) 0.4779(2) 0.0309(9) Uani 1 d . .
O10 O 0.7533(3) 0.3963(4) 0.5641(2) 0.0238(9) Uani 1 d . .
O12 O 0.6848(2) 0.5829(3) 0.4874(2) 0.0281(8) Uani 1 d . .
O11 O 0.7356(3) 0.3595(4) 0.4327(2) 0.0374(10) Uani 1 d . .
O13 O 0.4544(2) 0.0391(3) 0.7061(2) 0.0229(8) Uani 1 d . .
O14 O 0.3451(2) 0.1707(3) 0.7869(2) 0.0205(7) Uani 1 d . .
O15 O 0.3977(3) -0.0652(3) 0.8209(2) 0.0247(8) Uani 1 d . .
O16 O 0.2850(2) -0.0327(4) 0.7176(2) 0.0282(8) Uani 1 d . .
N1 N 0.5731(3) 0.6558(4) 0.6741(2) 0.0125(8) Uani 1 d . .
N2 N 0.6805(3) 0.4580(3) 0.7444(2) 0.0125(7) Uani 1 d . .
N3 N 0.8857(2) 0.4635(3) 0.7385(2) 0.0127(8) Uani 1 d . .
N4 N 0.9765(3) 0.6429(4) 0.6373(2) 0.0122(8) Uani 1 d . .
N5 N 0.8628(3) 0.8340(4) 0.5530(2) 0.0125(8) Uani 1 d . .
N6 N 0.6620(3) 0.8565(4) 0.5804(2) 0.0164(9) Uani 1 d . .
C1 C 0.5203(3) 0.7492(5) 0.6368(3) 0.0177(11) Uani 1 d . .
H1 H 0.4506(3) 0.7481(5) 0.6413(3) 0.021 Uiso 1 calc R .
C2 C 0.5659(3) 0.8513(5) 0.5901(3) 0.0177(10) Uani 1 d . .
H2 H 0.5257(3) 0.9185(5) 0.5648(3) 0.021 Uiso 1 calc R .
C3 C 0.7160(3) 0.7592(5) 0.6181(3) 0.0123(9) Uani 1 d . .
C4 C 0.6714(3) 0.6616(4) 0.6657(2) 0.0110(9) Uani 1 d . .
C5 C 0.7296(3) 0.5569(4) 0.7044(2) 0.0118(9) Uani 1 d . .
C6 C 0.7341(3) 0.3595(4) 0.7787(2) 0.0154(9) Uani 1 d . .
H6 H 0.7024(3) 0.2834(4) 0.8039(2) 0.018 Uiso 1 calc R .
C7 C 0.8374(3) 0.3672(5) 0.7780(2) 0.0169(10) Uani 1 d . .
H7 H 0.8739(3) 0.3009(5) 0.8069(2) 0.020 Uiso 1 calc R .
C8 C 0.8310(3) 0.5584(4) 0.6985(2) 0.0114(9) Uani 1 d . .
C9 C 0.8790(3) 0.6549(4) 0.6470(2) 0.0117(9) Uani 1 d . .
C10 C 0.8208(3) 0.7516(4) 0.6067(2) 0.0108(9) Uani 1 d . .
C11 C 0.9580(3) 0.8171(5) 0.5406(2) 0.0155(10) Uani 1 d . .
H11 H 0.9887(3) 0.8699(5) 0.5018(2) 0.019 Uiso 1 calc R .
C12 C 1.0154(3) 0.7221(5) 0.5838(3) 0.0160(10) Uani 1 d . .
H12 H 1.0840(3) 0.7149(5) 0.5741(3) 0.019 Uiso 1 calc R .

loop_
_atom_type_symbol
_atom_type_description
_atom_type_scat_dispersion_real
_atom_type_scat_dispersion_imag
_atom_type_scat_source
C C 0.0033 0.0016 'International Tables Vol C Tables 4.2.6.8 and 6.1.1.4'
H H 0.0000 0.0000 'International Tables Vol C Tables 4.2.6.8 and 6.1.1.4'
N N 0.0061 0.0033 'International Tables Vol C Tables 4.2.6.8 and 6.1.1.4'
O O 0.0106 0.0060 'International Tables Vol C Tables 4.2.6.8 and 6.1.1.4'
S S 0.1246 0.1234 'International Tables Vol C Tables 4.2.6.8 and 6.1.1.4'
Cu Cu 0.3201 1.2651 'International Tables Vol C Tables 4.2.6.8 and 6.1.1.4'

loop_
_geom_angle_atom_site_label_1
_geom_angle_atom_site_label_2
_geom_angle_atom_site_label_3
_geom_angle
_geom_angle_site_symmetry_1
_geom_angle_site_symmetry_3
_geom_angle_publ_flag
O1 Cu1 N3 91.18(13) . 3_465 ?
O1 Cu1 N1 172.41(15) . . ?
N3 Cu1 N1 95.44(14) 3_465 . ?
O1 Cu1 N2 91.03(13) . . ?
N3 Cu1 N2 176.9(2) 3_465 . ?
N1 Cu1 N2 82.22(14) . . ?
O1 Cu1 O2 95.58(14) . . ?
N3 Cu1 O2 94.71(14) 3_465 . ?
N1 Cu1 O2 87.59(13) . . ?
N2 Cu1 O2 87.30(13) . . ?
O1 Cu1 N4 88.37(13) . 3_465 ?
N3 Cu1 N4 75.63(13) 3_465 3_465 ?
N1 Cu1 N4 89.68(14) . 3_465 ?
N2 Cu1 N4 102.20(13) . 3_465 ?
O2 Cu1 N4 169.67(12) . 3_465 ?
O4 Cu2 O3 93.45(13) . . ?
O4 Cu2 O5 90.56(13) . . ?
O3 Cu2 O5 175.98(13) . . ?
O4 Cu2 N5 170.58(15) . . ?
O3 Cu2 N5 87.57(14) . . ?
O5 Cu2 N5 88.51(14) . . ?
O4 Cu2 O6 98.49(13) . . ?
O3 Cu2 O6 90.38(13) . . ?
O5 Cu2 O6 88.76(13) . . ?
N5 Cu2 O6 90.86(13) . . ?
O4 Cu2 N6 94.04(13) . . ?
O3 Cu2 N6 88.58(13) . . ?
O5 Cu2 N6 91.41(13) . . ?
N5 Cu2 N6 76.62(14) . . ?
O6 Cu2 N6 167.46(13) . . ?
O11 S1 O10 109.1(2) . . ?
O11 S1 O9 109.9(2) . . ?
O10 S1 O9 109.9(2) . . ?
O11 S1 O12 110.5(2) . . ?
O10 S1 O12 109.9(2) . . ?
O9 S1 O12 107.4(2) . . ?
O13 S2 O15 109.9(2) . . ?
O13 S2 O16 109.7(2) . . ?
O15 S2 O16 109.8(2) . . ?
O13 S2 O14 109.6(2) . . ?
O15 S2 O14 108.7(2) . . ?
O16 S2 O14 109.0(2) . . ?
Cu1 O1 H101 118.84(10) . . ?
Cu1 O1 H102 127.15(10) . . ?
H101 O1 H102 98.2 . . ?
Cu1 O2 H201 116.27(8) . . ?
Cu1 O2 H202 107.07(8) . . ?
H201 O2 H202 122.0 . . ?
Cu2 O3 H301 120.08(10) . . ?
Cu2 O3 H302 118.06(10) . . ?
H301 O3 H302 115.0 . . ?
Cu2 O4 H401 118.79(9) . . ?
Cu2 O4 H402 108.51(9) . . ?
H401 O4 H402 103.0 . . ?
Cu2 O5 H501 124.29(9) . . ?
Cu2 O5 H502 117.71(9) . . ?
H501 O5 H502 95.1 . . ?
Cu2 O6 H601 129.35(9) . . ?
Cu2 O6 H602 115.05(9) . . ?
H601 O6 H602 110.9 . . ?
H701 O7 H702 126.3 . . ?
H801 O8 H802 104.0 . . ?
C1 N1 C4 117.3(4) . . ?
C1 N1 Cu1 131.3(3) . . ?
C4 N1 Cu1 111.5(3) . . ?
C6 N2 C5 117.0(4) . . ?
C6 N2 Cu1 131.5(3) . . ?
C5 N2 Cu1 111.4(3) . . ?
C7 N3 C8 117.3(4) . . ?
C7 N3 Cu1 125.8(3) . 3_565 ?
C8 N3 Cu1 116.2(3) . 3_565 ?
C12 N4 C9 116.2(4) . . ?
C12 N4 Cu1 138.1(3) . 3_565 ?
C9 N4 Cu1 104.6(3) . 3_565 ?
C11 N5 C10 117.3(4) . . ?
C11 N5 Cu2 124.8(3) . . ?
C10 N5 Cu2 117.8(3) . . ?
C2 N6 C3 116.5(4) . . ?
C2 N6 Cu2 136.5(3) . . ?
C3 N6 Cu2 106.3(3) . . ?
N1 C1 C2 121.0(4) . . ?
N1 C1 H1 119.5(3) . . ?
C2 C1 H1 119.5(3) . . ?
N6 C2 C1 122.4(4) . . ?
N6 C2 H2 118.8(3) . . ?
C1 C2 H2 118.8(3) . . ?
N6 C3 C4 121.1(4) . . ?
N6 C3 C10 119.9(4) . . ?
C4 C3 C10 118.9(4) . . ?
N1 C4 C3 121.8(4) . . ?
N1 C4 C5 117.7(4) . . ?
C3 C4 C5 120.5(4) . . ?
N2 C5 C8 122.7(4) . . ?
N2 C5 C4 117.0(4) . . ?
C8 C5 C4 120.2(4) . . ?
N2 C6 C7 120.5(4) . . ?
N2 C6 H6 119.8(2) . . ?
C7 C6 H6 119.8(3) . . ?
N3 C7 C6 122.3(4) . . ?
N3 C7 H7 118.8(2) . . ?
C6 C7 H7 118.8(3) . . ?
N3 C8 C5 119.7(4) . . ?
N3 C8 C9 119.9(4) . . ?
C5 C8 C9 120.3(4) . . ?
N4 C9 C10 123.0(4) . . ?
N4 C9 C8 118.3(4) . . ?
C10 C9 C8 118.6(4) . . ?
N5 C10 C9 119.7(4) . . ?
N5 C10 C3 119.1(4) . . ?
C9 C10 C3 121.1(4) . . ?
N5 C11 C12 121.6(4) . . ?
N5 C11 H11 119.2(3) . . ?
C12 C11 H11 119.2(3) . . ?
N4 C12 C11 122.1(4) . . ?
N4 C12 H12 119.0(3) . . ?
C11 C12 H12 119.0(3) . . ?

loop_
_geom_bond_atom_site_label_1
_geom_bond_atom_site_label_2
_geom_bond_distance
_geom_bond_site_symmetry_2
_geom_bond_publ_flag
Cu1 O1 1.946(3) . ?
Cu1 N3 2.033(3) 3_465 ?
Cu1 N1 2.035(4) . ?
Cu1 N2 2.039(3) . ?
Cu1 O2 2.319(3) . ?
Cu1 N4 2.445(4) 3_465 ?
Cu2 O4 1.948(3) . ?
Cu2 O3 1.998(3) . ?
Cu2 O5 2.000(3) . ?
Cu2 N5 2.055(4) . ?
Cu2 O6 2.253(3) . ?
Cu2 N6 2.404(4) . ?
S1 O11 1.463(4) . ?
S1 O10 1.470(4) . ?
S1 O9 1.474(4) . ?
S1 O12 1.482(3) . ?
S2 O13 1.460(3) . ?
S2 O15 1.473(3) . ?
S2 O16 1.482(3) . ?
S2 O14 1.493(3) . ?
O1 H101 0.74 . ?
O1 H102 0.80 . ?
O2 H201 0.74 . ?
O2 H202 0.71 . ?
O3 H301 0.90 . ?
O3 H302 0.90 . ?
O4 H401 0.71 . ?
O4 H402 0.82 . ?
O5 H501 0.89 . ?
O5 H502 0.70 . ?
O6 H601 0.79 . ?
O6 H602 0.79 . ?
O7 H701 0.80 . ?
O7 H702 0.91 . ?
O8 H801 0.84 . ?
O8 H802 0.74 . ?
N1 C1 1.315(6) . ?
N1 C4 1.345(5) . ?
N2 C6 1.330(5) . ?
N2 C5 1.350(5) . ?
N3 C7 1.324(5) . ?
N3 C8 1.365(5) . ?
N3 Cu1 2.033(3) 3_565 ?
N4 C12 1.322(6) . ?
N4 C9 1.340(6) . ?
N4 Cu1 2.445(4) 3_565 ?
N5 C11 1.321(6) . ?
N5 C10 1.361(5) . ?
N6 C2 1.317(6) . ?
N6 C3 1.354(6) . ?
C1 C2 1.416(6) . ?
C1 H1 0.95 . ?
C2 H2 0.95 . ?
C3 C4 1.392(6) . ?
C3 C10 1.439(6) . ?
C4 C5 1.440(6) . ?
C5 C8 1.380(6) . ?
C6 C7 1.404(6) . ?
C6 H6 0.95 . ?
C7 H7 0.95 . ?
C8 C9 1.449(6) . ?
C9 C10 1.404(6) . ?
C11 C12 1.416(6) . ?
C11 H11 0.95 . ?
C12 H12 0.95 . ?
